data_4112210
loop_
_publ_author_name
'Kazuki Sada'
'Katsunari Inoue'
'Tomoyuki Tanaka'
'Akira Tanaka'
'Attila Epergyes'
'Sadamu Nagahama'
'Akikazu Matsumoto'
'Mikiji Miyata'

_publ_section_title
;
 Organic Layered Crystals with Adjustable Interlayer Distances of
 1-Naphthylmethylammoniumn-Alkanoates and Isomerism of Hydrogen-Bond
 Networks by Steric Dimension
;
_journal_name_full 'Journal of the American Chemical Society'
_journal_page_first 1764
_journal_page_last 1771
_journal_paper_doi 10.1021/ja038379n
_journal_volume 126
_journal_year 2004
_chemical_formula_sum 'C21 H31 N O2'
_chemical_formula_weight 329.48
_space_group_IT_number 13
_symmetry_cell_setting monoclinic
_symmetry_Int_Tables_number 13
_symmetry_space_group_name_Hall '-P 2ya'
_symmetry_space_group_name_H-M 'P 1 2/a 1'
_cell_angle_alpha 90
_cell_angle_beta 94.818(6)
_cell_angle_gamma 90
_cell_formula_units_Z 4
_cell_length_a 10.8779(8)
_cell_length_b 4.7946(5)
_cell_length_c 36.692(4)
_cell_measurement_reflns_used 8374
_cell_measurement_temperature 203.2
_cell_measurement_theta_max 67.6
_cell_measurement_theta_min 4.1
_cell_volume 1906.9(3)
_computing_cell_refinement PROCESS-AUTO
_computing_data_collection PROCESS-AUTO
_computing_data_reduction 'teXsan Ver. 1.10'
_computing_publication_material 'teXsan Ver. 1.10'
_computing_structure_refinement 'teXsan Ver. 1.10'
_computing_structure_solution SIR92
_diffrn_measured_fraction_theta_full 0.9480
_diffrn_measured_fraction_theta_max 0.9480
_diffrn_measurement_device_type 'Rigaku RAXIS-RAPID Imaging Plate'
_diffrn_measurement_method \w
_diffrn_radiation_type 'Cu K\a'
_diffrn_radiation_wavelength 1.5418
_diffrn_reflns_av_R_equivalents 0.066
_diffrn_reflns_limit_h_max 12
_diffrn_reflns_limit_h_min 0
_diffrn_reflns_limit_k_max 5
_diffrn_reflns_limit_k_min 0
_diffrn_reflns_limit_l_max 44
_diffrn_reflns_limit_l_min -44
_diffrn_reflns_number 18309
_diffrn_reflns_theta_full 68.14
_diffrn_reflns_theta_max 68.14
_exptl_absorpt_coefficient_mu 0.565
_exptl_absorpt_correction_T_max 0.972
_exptl_absorpt_correction_T_min 0.612
_exptl_absorpt_correction_type multi-scan
_exptl_absorpt_process_details '(Higashi, 1995)'
_exptl_crystal_colour colorless
_exptl_crystal_density_diffrn 1.148
_exptl_crystal_description platelet
_exptl_crystal_size_max 0.500
_exptl_crystal_size_mid 0.200
_exptl_crystal_size_min 0.050
_refine_diff_density_max 0.41
_refine_diff_density_min -0.19
_refine_ls_extinction_method none
_refine_ls_goodness_of_fit_ref 1.278
_refine_ls_hydrogen_treatment noref
_refine_ls_number_parameters 217
_refine_ls_number_reflns 3319
_refine_ls_R_factor_gt 0.0562
_refine_ls_shift/su_max 0.0002
_refine_ls_structure_factor_coef Fsqd
_refine_ls_weighting_details 'w = 1/[\s^2^(Fo^2^) + (0.05000(Max(Fo^2^,0) + 2Fc^2^)/3)^2^]'
_refine_ls_weighting_scheme calc
_refine_ls_wR_factor_ref 0.1628
_reflns_number_gt 2205
_reflns_number_total 3319
_reflns_threshold_expression F^2^>2.0\s(F^2^)
_cod_data_source_file ja038379nsi20030907_090554.cif
_cod_data_source_block 1NpMe_Deca
_cod_original_formula_sum 'C21 H31 N O2 '
_cod_database_code 4112210

loop_
_symmetry_equiv_pos_as_xyz
x,y,z
1/2+x,-y,z
-x,-y,-z
1/2-x,y,-z

loop_
_atom_site_label
_atom_site_type_symbol
_atom_site_fract_x
_atom_site_fract_y
_atom_site_fract_z
_atom_site_U_iso_or_equiv
_atom_site_adp_type
_atom_site_occupancy
_atom_site_calc_flag
O(1) O 0.1382(1) 0.4272(4) 0.26519(5) 0.0396(5) Uani 1.00 d
O(2) O 0.3004(1) 0.1573(4) 0.27838(5) 0.0408(5) Uani 1.00 d
N(1) N 0.5477(2) 1.0704(4) 0.29143(6) 0.0324(6) Uani 1.00 d
C(1) C 0.2469(2) 0.3510(6) 0.26041(7) 0.0323(6) Uani 1.00 d
C(2) C 0.5888(2) 1.0706(5) 0.33099(7) 0.0329(6) Uani 1.00 d
C(3) C 0.5493(2) 0.8571(6) 0.39175(7) 0.0353(7) Uani 1.00 d
C(4) C 0.5177(2) 0.8693(5) 0.35298(7) 0.0324(6) Uani 1.00 d
C(5) C 0.3610(2) 0.5160(6) 0.35948(8) 0.0407(7) Uani 1.00 d
C(6) C 0.6423(2) 1.0245(6) 0.40942(8) 0.0430(7) Uani 1.00 d
C(7) C 0.4834(2) 0.6724(6) 0.41339(7) 0.0406(7) Uani 1.00 d
C(8) C 0.3149(2) 0.4990(6) 0.23147(8) 0.0394(7) Uani 1.00 d
C(9) C 0.3745(2) 0.3037(6) 0.20542(7) 0.0403(7) Uani 1.00 d
C(10) C 0.4519(2) 0.4545(7) 0.17895(7) 0.0429(8) Uani 1.00 d
C(11) C 0.4259(2) 0.7032(6) 0.33799(7) 0.0349(6) Uani 1.00 d
C(12) C 0.6010(3) 0.4121(7) 0.12872(8) 0.0474(8) Uani 1.00 d
C(13) C 0.5183(3) 0.2621(7) 0.15407(8) 0.0479(8) Uani 1.00 d
C(14) C 0.3910(3) 0.5010(6) 0.39648(8) 0.0444(8) Uani 1.00 d
C(15) C 0.6688(3) 1.0109(7) 0.44676(8) 0.0520(9) Uani 1.00 d
C(16) C 0.5130(3) 0.6658(8) 0.45175(9) 0.0544(9) Uani 1.00 d
C(17) C 0.6674(3) 0.2206(8) 0.10402(8) 0.0520(9) Uani 1.00 d
C(18) C 0.7513(3) 0.3700(8) 0.07920(8) 0.0524(9) Uani 1.00 d
C(19) C 0.6020(3) 0.8301(8) 0.46791(8) 0.060(1) Uani 1.00 d
C(20) C 0.9057(3) 0.333(1) 0.0312(1) 0.079(1) Uani 1.00 d
C(21) C 0.8213(3) 0.1786(9) 0.05548(9) 0.066(1) Uani 1.00 d
H(1) H 0.2971 0.4020 0.3483 0.0489 Uiso 1.00 calc
H(2) H 0.6874 1.1488 0.3954 0.0517 Uiso 1.00 calc
H(3) H 0.4045 0.7122 0.3124 0.0419 Uiso 1.00 calc
H(4) H 0.3488 0.3731 0.4108 0.0533 Uiso 1.00 calc
H(5) H 0.7325 1.1240 0.4582 0.0624 Uiso 1.00 calc
H(6) H 0.4692 0.5431 0.4663 0.0653 Uiso 1.00 calc
H(7) H 0.6197 0.8239 0.4937 0.0719 Uiso 1.00 calc
H(8) H 0.6736 1.0209 0.3338 0.0395 Uiso 1.00 calc
H(9) H 0.5787 1.2534 0.3403 0.0395 Uiso 1.00 calc
H(10) H 0.2578 0.6145 0.2175 0.0473 Uiso 1.00 calc
H(11) H 0.3778 0.6115 0.2435 0.0473 Uiso 1.00 calc
H(12) H 0.4262 0.1768 0.2195 0.0484 Uiso 1.00 calc
H(13) H 0.3112 0.2034 0.1917 0.0484 Uiso 1.00 calc
H(14) H 0.3992 0.5736 0.1640 0.0515 Uiso 1.00 calc
H(15) H 0.5121 0.5634 0.1928 0.0515 Uiso 1.00 calc
H(16) H 0.5513 0.5368 0.1138 0.0569 Uiso 1.00 calc
H(17) H 0.6612 0.5149 0.1434 0.0569 Uiso 1.00 calc
H(18) H 0.5680 0.1370 0.1690 0.0575 Uiso 1.00 calc
H(19) H 0.4580 0.1597 0.1394 0.0575 Uiso 1.00 calc
H(20) H 0.7162 0.0940 0.1190 0.0624 Uiso 1.00 calc
H(21) H 0.6072 0.1199 0.0891 0.0624 Uiso 1.00 calc
H(22) H 0.7020 0.4917 0.0636 0.0628 Uiso 1.00 calc
H(23) H 0.8096 0.4762 0.0941 0.0628 Uiso 1.00 calc
H(24) H 0.8701 0.0553 0.0709 0.0798 Uiso 1.00 calc
H(25) H 0.7632 0.0740 0.0403 0.0798 Uiso 1.00 calc
H(26) H 0.9659 0.4341 0.0461 0.0948 Uiso 1.00 calc
H(27) H 0.9457 0.2020 0.0168 0.0948 Uiso 1.00 calc
H(28) H 0.8583 0.4581 0.0157 0.0948 Uiso 1.00 calc
H(29) H 0.4627 1.1182 0.2882 0.0389 Uiso 1.00 calc
H(30) H 0.5945 1.2027 0.2792 0.0389 Uiso 1.00 calc
H(31) H 0.5595 0.8900 0.2816 0.0389 Uiso 1.00 calc

loop_
_atom_site_aniso_label
_atom_site_aniso_U_11
_atom_site_aniso_U_22
_atom_site_aniso_U_33
_atom_site_aniso_U_12
_atom_site_aniso_U_13
_atom_site_aniso_U_23
O(1) 0.0333(10) 0.037(1) 0.049(1) 0.0050(8) 0.0091(8) 0.0011(9)
O(2) 0.0306(9) 0.050(1) 0.043(1) 0.0043(8) 0.0067(7) 0.0110(10)
N(1) 0.029(1) 0.032(1) 0.037(1) -0.0001(9) 0.0047(8) 0.0036(10)
C(1) 0.030(1) 0.033(1) 0.033(1) -0.001(1) 0.0027(10) -0.003(1)
C(2) 0.029(1) 0.030(1) 0.039(1) 0.003(1) 0.0018(10) 0.001(1)
C(3) 0.035(1) 0.033(1) 0.038(1) 0.006(1) 0.004(1) 0.000(1)
C(4) 0.030(1) 0.028(1) 0.040(1) 0.0070(10) 0.0062(10) 0.003(1)
C(5) 0.039(1) 0.033(1) 0.050(2) 0.000(1) 0.007(1) 0.001(1)
C(6) 0.041(1) 0.040(1) 0.048(2) -0.001(1) 0.002(1) 0.001(1)
C(7) 0.044(1) 0.038(1) 0.041(1) 0.007(1) 0.007(1) 0.005(1)
C(8) 0.040(1) 0.039(1) 0.041(1) 0.000(1) 0.009(1) 0.003(1)
C(9) 0.046(1) 0.043(1) 0.033(1) -0.002(1) 0.008(1) 0.001(1)
C(10) 0.043(1) 0.051(2) 0.036(1) -0.005(1) 0.008(1) 0.003(1)
C(11) 0.033(1) 0.033(1) 0.039(1) 0.002(1) 0.005(1) -0.001(1)
C(12) 0.046(2) 0.056(2) 0.042(2) -0.001(1) 0.013(1) 0.004(2)
C(13) 0.054(2) 0.052(2) 0.040(1) -0.002(1) 0.016(1) 0.002(2)
C(14) 0.044(1) 0.037(1) 0.053(2) -0.001(1) 0.012(1) 0.008(1)
C(15) 0.053(2) 0.054(2) 0.047(2) 0.003(1) -0.007(1) -0.004(2)
C(16) 0.064(2) 0.056(2) 0.044(2) 0.002(2) 0.009(1) 0.009(2)
C(17) 0.050(2) 0.064(2) 0.044(2) -0.001(2) 0.015(1) 0.003(2)
C(18) 0.046(2) 0.071(2) 0.041(2) -0.001(2) 0.012(1) 0.002(2)
C(19) 0.071(2) 0.071(2) 0.037(2) 0.003(2) 0.002(1) 0.002(2)
C(20) 0.060(2) 0.121(4) 0.060(2) -0.002(2) 0.027(2) -0.004(3)
C(21) 0.063(2) 0.084(3) 0.055(2) 0.011(2) 0.027(2) 0.004(2)

loop_
_atom_type_symbol
_atom_type_description
_atom_type_scat_dispersion_real
_atom_type_scat_dispersion_imag
_atom_type_scat_source
C C 0.018 0.009
;International Tables for Crystallography
(1992, Vol. C, Tables 4.2.6.8 and 6.1.1.1)
;
H H 0.000 0.000
;International Tables for Crystallography
(1992, Vol. C, Table 6.1.1.2)
;
O O 0.049 0.032
;International Tables for Crystallography
(1992, Vol. C, Tables 4.2.6.8 and 6.1.1.1)
;
N N 0.031 0.018
;International Tables for Crystallography
(1992, Vol. C, Tables 4.2.6.8 and 6.1.1.1)
;

loop_
_geom_angle_atom_site_label_1
_geom_angle_atom_site_label_2
_geom_angle_atom_site_label_3
_geom_angle
_geom_angle_site_symmetry_2
_geom_angle_site_symmetry_3
_geom_angle_publ_flag
O(1) C(1) O(2) 122.7(2) 1_555 1_555 yes
O(1) C(1) C(8) 118.6(2) 1_555 1_555 yes
O(2) C(1) C(8) 118.8(2) 1_555 1_555 yes
N(1) C(2) C(4) 113.3(2) 1_555 1_555 yes
C(4) C(3) C(6) 122.5(3) 1_555 1_555 yes
C(4) C(3) C(7) 119.2(2) 1_555 1_555 yes
C(6) C(3) C(7) 118.4(2) 1_555 1_555 yes
C(2) C(4) C(3) 117.6(2) 1_555 1_555 yes
C(2) C(4) C(11) 123.4(2) 1_555 1_555 yes
C(3) C(4) C(11) 119.0(2) 1_555 1_555 yes
C(11) C(5) C(14) 119.6(3) 1_555 1_555 yes
C(3) C(6) C(15) 120.9(3) 1_555 1_555 yes
C(3) C(7) C(14) 119.6(2) 1_555 1_555 yes
C(3) C(7) C(16) 119.0(3) 1_555 1_555 yes
C(14) C(7) C(16) 121.4(3) 1_555 1_555 yes
C(1) C(8) C(9) 114.2(2) 1_555 1_555 yes
C(8) C(9) C(10) 113.4(2) 1_555 1_555 yes
C(9) C(10) C(13) 114.3(3) 1_555 1_555 yes
C(4) C(11) C(5) 121.9(2) 1_555 1_555 yes
C(13) C(12) C(17) 114.4(3) 1_555 1_555 yes
C(10) C(13) C(12) 114.4(3) 1_555 1_555 yes
C(5) C(14) C(7) 120.6(3) 1_555 1_555 yes
C(6) C(15) C(19) 120.2(3) 1_555 1_555 yes
C(7) C(16) C(19) 121.3(3) 1_555 1_555 yes
C(12) C(17) C(18) 114.4(3) 1_555 1_555 yes
C(17) C(18) C(21) 114.5(3) 1_555 1_555 yes
C(15) C(19) C(16) 120.2(3) 1_555 1_555 yes
C(18) C(21) C(20) 113.5(4) 1_555 1_555 yes

loop_
_geom_bond_atom_site_label_1
_geom_bond_atom_site_label_2
_geom_bond_distance
_geom_bond_publ_flag
O(1) C(1) 1.264(3) yes
O(2) C(1) 1.254(3) yes
N(1) C(2) 1.482(3) yes
C(1) C(8) 1.520(4) yes
C(2) C(4) 1.512(3) yes
C(3) C(4) 1.436(4) yes
C(3) C(6) 1.406(4) yes
C(3) C(7) 1.423(4) yes
C(4) C(11) 1.357(4) yes
C(5) C(11) 1.421(4) yes
C(5) C(14) 1.371(4) yes
C(6) C(15) 1.378(4) yes
C(7) C(14) 1.402(4) yes
C(7) C(16) 1.418(4) yes
C(8) C(9) 1.521(4) yes
C(9) C(10) 1.521(4) yes
C(10) C(13) 1.522(4) yes
C(12) C(13) 1.527(4) yes
C(12) C(17) 1.515(4) yes
C(15) C(19) 1.406(5) yes
C(16) C(19) 1.346(5) yes
C(17) C(18) 1.521(4) yes
C(18) C(21) 1.514(5) yes
C(20) C(21) 1.523(5) yes

loop_
_geom_contact_atom_site_label_1
_geom_contact_atom_site_label_2
_geom_contact_distance
_geom_contact_site_symmetry_2
O(1) N(1) 2.783(3) 2_465
O(1) N(1) 2.803(3) 2_475
O(1) C(2) 3.469(3) 2_465
O(1) C(2) 3.483(3) 2_475
O(2) N(1) 2.725(2) 1_545
O(2) N(1) 3.033(3) 2_465
O(2) C(11) 3.300(3) 1_545
O(2) C(2) 3.311(3) 2_465
O(2) C(5) 3.452(4) .
O(2) C(2) 3.568(3) 1_545
N(1) C(1) 3.238(3) 2_565
C(2) C(5) 3.497(4) 1_565
C(2) C(11) 3.533(4) 1_565
C(3) C(14) 3.546(4) 1_565
C(4) C(5) 3.556(4) 1_565
C(6) C(14) 3.563(4) 1_565
C(6) C(7) 3.564(4) 1_565
C(6) C(14) 3.597(4) 2_575
C(15) C(16) 3.581(5) 1_565
C(20) C(20) 3.581(7) 3_765
